data_4064143
loop_
_publ_author_name
'O, Wylie W. N.'
'Lough, Alan J.'
'Morris, Robert H.'

_publ_section_title
;
 Mechanistic Investigation of the Hydrogenation of Ketones Catalyzed by a
 Ruthenium(II) Complex Featuring an N-Heterocyclic Carbene with a Tethered
 Primary Amine Donor: Evidence for an Inner Sphere Mechanism
;
_journal_issue 5
_journal_name_full Organometallics
_journal_page_first 1236
_journal_paper_doi 10.1021/om101152m
_journal_volume 30
_journal_year 2011
_chemical_formula_moiety 'C21 H27 Cl N3 Os, F6 P'
_chemical_formula_sum 'C21 H27 Cl F6 N3 Os P'
_chemical_formula_weight 692.08
_chemical_name_systematic
; 
 ? 
;
_space_group_IT_number 14
_symmetry_cell_setting monoclinic
_symmetry_space_group_name_Hall '-P 2yn'
_symmetry_space_group_name_H-M 'P 1 21/n 1'
_atom_sites_solution_hydrogens geom
_atom_sites_solution_primary direct
_atom_sites_solution_secondary difmap
_audit_creation_method SHELXL-97
_cell_angle_alpha 90.00
_cell_angle_beta 113.406(9)
_cell_angle_gamma 90.00
_cell_formula_units_Z 4
_cell_length_a 12.7810(15)
_cell_length_b 16.890(2)
_cell_length_c 13.5646(16)
_cell_measurement_reflns_used 9182
_cell_measurement_temperature 150(1)
_cell_measurement_theta_max 25.0
_cell_measurement_theta_min 2.6
_cell_volume 2687.3(6)
_computing_cell_refinement 'Denzo-SMN (Otwinowski & Minor, 1997)'
_computing_data_collection 'Collect (Nonius B.V., 1997-2002)'
_computing_data_reduction Denzo-SMN
_computing_molecular_graphics 'PLATON (Spek, 2009)'
_computing_publication_material 'SHELXTL V6.1'
_computing_structure_refinement 'SHELXTL V6.1 (Sheldrick, 2008)'
_computing_structure_solution 'SIR-92 (Altomare et al., 1994)'
_diffrn_ambient_temperature 150(1)
_diffrn_detector_area_resol_mean 9
_diffrn_measured_fraction_theta_full 0.920
_diffrn_measured_fraction_theta_max 0.920
_diffrn_measurement_device_type 'Nonius KappaCCD'
_diffrn_measurement_method '\f scans and \w scans with \k offsets'
_diffrn_radiation_monochromator graphite
_diffrn_radiation_source 'fine-focus sealed tube'
_diffrn_radiation_type MoK\a
_diffrn_radiation_wavelength 0.71073
_diffrn_reflns_av_R_equivalents 0.166
_diffrn_reflns_av_sigmaI/netI 0.119
_diffrn_reflns_limit_h_max 13
_diffrn_reflns_limit_h_min -15
_diffrn_reflns_limit_k_max 20
_diffrn_reflns_limit_k_min -20
_diffrn_reflns_limit_l_max 15
_diffrn_reflns_limit_l_min -15
_diffrn_reflns_number 9182
_diffrn_reflns_theta_full 25.0
_diffrn_reflns_theta_max 25.0
_diffrn_reflns_theta_min 2.8
_exptl_absorpt_coefficient_mu 4.959
_exptl_absorpt_correction_T_max 0.9073
_exptl_absorpt_correction_T_min 0.4371
_exptl_absorpt_correction_type multi-scan
_exptl_absorpt_process_details 'Denzo-SMN (Otwinoski & Minor, 1997)'
_exptl_crystal_colour yellow
_exptl_crystal_density_diffrn 1.711
_exptl_crystal_density_method 'not measured'
_exptl_crystal_description needle
_exptl_crystal_F_000 1344
_exptl_crystal_size_max 0.20
_exptl_crystal_size_mid 0.08
_exptl_crystal_size_min 0.02
_refine_diff_density_max 1.536
_refine_diff_density_min -1.777
_refine_diff_density_rms 0.167
_refine_ls_extinction_method none
_refine_ls_goodness_of_fit_ref 0.933
_refine_ls_hydrogen_treatment constr
_refine_ls_matrix_type full
_refine_ls_number_parameters 286
_refine_ls_number_reflns 4338
_refine_ls_number_restraints 0
_refine_ls_restrained_S_all 0.933
_refine_ls_R_factor_all 0.0954
_refine_ls_R_factor_gt 0.0598
_refine_ls_shift/su_max 0.000
_refine_ls_shift/su_mean 0.000
_refine_ls_structure_factor_coef Fsqd
_refine_ls_weighting_details 'calc w=1/[\s^2^(Fo^2^)+(0.0663P)^2^] where P=(Fo^2^+2Fc^2^)/3'
_refine_ls_weighting_scheme calc
_refine_ls_wR_factor_gt 0.1359
_refine_ls_wR_factor_ref 0.1520
_reflns_number_gt 2863
_reflns_number_total 4338
_reflns_threshold_expression I>2\s(I)
_cod_data_source_file om101152m_si_002.cif
_cod_data_source_block 6
_cod_depositor_comments
;
The following automatic conversions were performed:

'_symmetry_cell_setting' value 'Monoclinic' changed to 'monoclinic'
according to /home/saulius/struct/CIF-dictionaries/cif_core.dic
dictionary named 'cif_core.dic' version 2.4.1 from 2010-06-29.

Automatic conversion script
Id: cif_fix_values 1715 2011-07-08 13:25:40Z adriana 
;
_cod_original_sg_symbol_H-M 'P 21/n'
_cod_database_code 4064143

loop_
_symmetry_equiv_pos_as_xyz
'x, y, z'
'-x+1/2, y+1/2, -z+1/2'
'-x, -y, -z'
'x-1/2, -y-1/2, z-1/2'

loop_
_atom_site_label
_atom_site_type_symbol
_atom_site_fract_x
_atom_site_fract_y
_atom_site_fract_z
_atom_site_U_iso_or_equiv
_atom_site_adp_type
_atom_site_occupancy
_atom_site_symmetry_multiplicity
_atom_site_calc_flag
_atom_site_refinement_flags
Os1 Os 0.96248(4) 0.29395(2) 0.33327(3) 0.0458(2) Uani 1 1 d .
Cl1 Cl 0.8275(2) 0.39272(15) 0.2268(2) 0.0619(8) Uani 1 1 d .
N1 N 0.7297(8) 0.2254(5) 0.3097(8) 0.055(3) Uani 1 1 d .
N2 N 0.8190(8) 0.1399(5) 0.2564(7) 0.054(3) Uani 1 1 d .
N3 N 0.9720(9) 0.2751(5) 0.1813(7) 0.054(3) Uani 1 1 d .
H3B H 0.9526 0.3221 0.1441 0.065 Uiso 1 1 calc R
H3C H 1.0474 0.2657 0.1945 0.065 Uiso 1 1 calc R
C1 C 0.8260(10) 0.2163(5) 0.2942(9) 0.049(3) Uani 1 1 d .
C2 C 0.6644(10) 0.1556(7) 0.2859(10) 0.063(3) Uani 1 1 d .
H2A H 0.5941 0.1476 0.2929 0.075 Uiso 1 1 calc R
C3 C 0.7187(10) 0.1042(7) 0.2522(10) 0.063(3) Uani 1 1 d .
H3A H 0.6944 0.0518 0.2290 0.076 Uiso 1 1 calc R
C4 C 0.6966(12) 0.2960(6) 0.3557(11) 0.070(4) Uani 1 1 d .
H4A H 0.7518 0.3385 0.3652 0.106 Uiso 1 1 calc R
H4B H 0.6953 0.2823 0.4254 0.106 Uiso 1 1 calc R
H4C H 0.6206 0.3137 0.3069 0.106 Uiso 1 1 calc R
C5 C 0.9005(10) 0.0994(6) 0.2276(9) 0.054(3) Uani 1 1 d .
C6 C 0.9315(10) 0.0229(6) 0.2652(11) 0.065(3) Uani 1 1 d .
H6A H 0.8999 0.0001 0.3113 0.078 Uiso 1 1 calc R
C7 C 1.0061(12) -0.0203(8) 0.2380(14) 0.088(5) Uani 1 1 d .
H7A H 1.0266 -0.0723 0.2660 0.106 Uiso 1 1 calc R
C8 C 1.0514(11) 0.0108(9) 0.1707(14) 0.096(6) Uani 1 1 d .
H8A H 1.1047 -0.0187 0.1528 0.115 Uiso 1 1 calc R
C9 C 1.0176(11) 0.0878(7) 0.1279(12) 0.077(4) Uani 1 1 d .
H9A H 1.0460 0.1095 0.0788 0.092 Uiso 1 1 calc R
C10 C 0.9428(10) 0.1312(7) 0.1579(9) 0.054(3) Uani 1 1 d .
C11 C 0.9041(10) 0.2117(6) 0.1073(9) 0.054(3) Uani 1 1 d .
H11A H 0.9137 0.2150 0.0386 0.065 Uiso 1 1 calc R
H11B H 0.8222 0.2191 0.0920 0.065 Uiso 1 1 calc R
C12 C 1.0520(7) 0.2301(3) 0.4813(6) 0.051(3) Uani 1 1 d G
C13 C 1.1277(6) 0.2426(3) 0.4324(6) 0.058(3) Uani 1 1 d G
H13A H 1.1568 0.1963 0.4049 0.070 Uiso 1 1 calc R
C14 C 1.1467(5) 0.3189(4) 0.4047(6) 0.045(3) Uani 1 1 d G
H14A H 1.1884 0.3265 0.3566 0.054 Uiso 1 1 calc R
C15 C 1.0899(6) 0.3826(3) 0.4258(5) 0.049(3) Uani 1 1 d G
C16 C 1.0142(6) 0.3701(4) 0.4746(6) 0.054(3) Uani 1 1 d G
H16A H 0.9628 0.4141 0.4770 0.064 Uiso 1 1 calc R
C17 C 0.9952(6) 0.2938(5) 0.5024(6) 0.061(3) Uani 1 1 d G
H17A H 0.9310 0.2839 0.5253 0.073 Uiso 1 1 calc R
C18 C 1.0306(11) 0.1445(6) 0.5125(10) 0.072(4) Uani 1 1 d .
H18A H 1.0865 0.1321 0.5849 0.109 Uiso 1 1 calc R
H18B H 1.0384 0.1066 0.4612 0.109 Uiso 1 1 calc R
H18C H 0.9535 0.1410 0.5112 0.109 Uiso 1 1 calc R
C19 C 1.1091(9) 0.4692(6) 0.3935(8) 0.050(3) Uani 1 1 d .
H19A H 1.0398 0.5007 0.3852 0.060 Uiso 1 1 calc R
C20 C 1.2108(10) 0.5084(6) 0.4820(9) 0.062(3) Uani 1 1 d .
H20A H 1.2009 0.5058 0.5500 0.093 Uiso 1 1 calc R
H20B H 1.2158 0.5639 0.4632 0.093 Uiso 1 1 calc R
H20C H 1.2809 0.4806 0.4896 0.093 Uiso 1 1 calc R
C21 C 1.1248(10) 0.4758(6) 0.2888(9) 0.069(4) Uani 1 1 d .
H21A H 1.1331 0.5317 0.2736 0.104 Uiso 1 1 calc R
H21B H 1.0582 0.4534 0.2303 0.104 Uiso 1 1 calc R
H21C H 1.1934 0.4467 0.2947 0.104 Uiso 1 1 calc R
P3 P 1.3185(4) 0.2498(2) 0.2179(4) 0.0827(12) Uani 1 1 d .
F5 F 1.2438(8) 0.2079(4) 0.2706(8) 0.100(3) Uani 1 1 d .
F7 F 1.2919(18) 0.1872(7) 0.1344(13) 0.228(9) Uani 1 1 d .
F9 F 1.3951(14) 0.2915(5) 0.1709(14) 0.196(7) Uani 1 1 d .
F33 F 1.2253(13) 0.3080(9) 0.1684(13) 0.216(8) Uani 1 1 d .
F36 F 1.3598(12) 0.3103(7) 0.3110(11) 0.172(6) Uani 1 1 d .
F40 F 1.4220(13) 0.1957(9) 0.2917(19) 0.239(9) Uani 1 1 d .

loop_
_atom_site_aniso_label
_atom_site_aniso_U_11
_atom_site_aniso_U_22
_atom_site_aniso_U_33
_atom_site_aniso_U_23
_atom_site_aniso_U_13
_atom_site_aniso_U_12
Os1 0.0468(3) 0.0353(3) 0.0485(3) -0.00151(19) 0.0119(2) -0.00036(19)
Cl1 0.0569(18) 0.0411(15) 0.069(2) 0.0059(13) 0.0051(15) 0.0071(13)
N1 0.041(6) 0.053(6) 0.066(7) -0.012(5) 0.016(5) 0.002(4)
N2 0.053(6) 0.034(5) 0.065(6) -0.003(4) 0.013(5) 0.003(4)
N3 0.069(7) 0.036(5) 0.057(6) -0.009(4) 0.024(5) -0.008(4)
C1 0.053(8) 0.032(6) 0.049(7) -0.010(5) 0.007(6) 0.000(5)
C2 0.052(8) 0.068(8) 0.069(8) 0.000(7) 0.024(7) -0.011(7)
C3 0.051(8) 0.042(6) 0.089(10) -0.002(6) 0.020(7) -0.014(6)
C4 0.075(9) 0.060(8) 0.090(10) -0.009(6) 0.047(8) 0.002(6)
C5 0.060(8) 0.040(6) 0.064(8) -0.010(5) 0.026(7) -0.006(5)
C6 0.058(8) 0.037(6) 0.097(10) -0.002(6) 0.027(7) -0.006(6)
C7 0.060(10) 0.069(9) 0.122(14) -0.038(9) 0.022(9) 0.007(8)
C8 0.040(8) 0.088(11) 0.156(17) -0.063(11) 0.036(10) 0.002(7)
C9 0.081(10) 0.049(7) 0.112(11) -0.024(7) 0.051(9) -0.014(7)
C10 0.045(7) 0.058(7) 0.052(7) -0.015(6) 0.011(6) -0.008(6)
C11 0.049(7) 0.061(7) 0.052(7) -0.008(5) 0.018(6) -0.018(5)
C12 0.046(7) 0.057(7) 0.048(7) -0.006(5) 0.015(6) -0.007(6)
C13 0.054(8) 0.031(6) 0.072(9) -0.007(5) 0.006(7) 0.004(5)
C14 0.048(7) 0.038(5) 0.045(6) -0.001(5) 0.016(6) 0.000(5)
C15 0.050(7) 0.052(6) 0.042(6) -0.007(5) 0.016(5) -0.006(6)
C16 0.064(8) 0.051(7) 0.047(7) -0.008(5) 0.023(6) -0.010(6)
C17 0.043(7) 0.077(9) 0.049(7) -0.010(6) 0.004(6) -0.006(6)
C18 0.095(10) 0.048(7) 0.061(8) 0.015(6) 0.017(8) -0.013(6)
C19 0.058(7) 0.041(6) 0.047(7) -0.002(5) 0.019(6) -0.006(5)
C20 0.071(9) 0.049(6) 0.065(8) -0.004(6) 0.025(7) -0.003(6)
C21 0.081(10) 0.045(6) 0.071(9) 0.004(6) 0.019(7) -0.013(6)
P3 0.089(3) 0.056(2) 0.125(4) -0.026(2) 0.066(3) -0.004(2)
F5 0.103(7) 0.080(5) 0.158(9) -0.030(5) 0.094(7) -0.020(4)
F7 0.43(3) 0.124(8) 0.244(16) -0.116(10) 0.256(18) -0.150(12)
F9 0.292(16) 0.084(7) 0.356(19) -0.079(8) 0.281(16) -0.087(8)
F33 0.153(12) 0.290(17) 0.221(16) 0.168(14) 0.092(11) 0.080(11)
F36 0.192(13) 0.161(9) 0.194(12) -0.107(9) 0.111(11) -0.104(9)
F40 0.110(10) 0.218(16) 0.39(3) 0.060(15) 0.102(13) 0.062(10)

loop_
_atom_type_symbol
_atom_type_description
_atom_type_scat_dispersion_real
_atom_type_scat_dispersion_imag
_atom_type_scat_source
C C 0.0033 0.0016 'International Tables Vol C Tables 4.2.6.8 and 6.1.1.4'
H H 0.0000 0.0000 'International Tables Vol C Tables 4.2.6.8 and 6.1.1.4'
N N 0.0061 0.0033 'International Tables Vol C Tables 4.2.6.8 and 6.1.1.4'
Cl Cl 0.1484 0.1585 'International Tables Vol C Tables 4.2.6.8 and 6.1.1.4'
P P 0.1023 0.0942 'International Tables Vol C Tables 4.2.6.8 and 6.1.1.4'
F F 0.0171 0.0103 'International Tables Vol C Tables 4.2.6.8 and 6.1.1.4'
Os Os -1.2165 7.6030 'International Tables Vol C Tables 4.2.6.8 and 6.1.1.4'

loop_
_geom_angle_atom_site_label_1
_geom_angle_atom_site_label_2
_geom_angle_atom_site_label_3
_geom_angle
C1 Os1 N3 91.4(4)
C1 Os1 C17 93.4(4)
N3 Os1 C17 164.2(3)
C1 Os1 C12 90.2(3)
N3 Os1 C12 127.6(3)
C17 Os1 C12 37.49(11)
C1 Os1 C16 121.8(4)
N3 Os1 C16 145.3(3)
C17 Os1 C16 37.32(11)
C12 Os1 C16 67.30(16)
C1 Os1 C13 114.6(3)
N3 Os1 C13 97.1(3)
C17 Os1 C13 67.29(16)
C12 Os1 C13 37.30(10)
C16 Os1 C13 79.13(14)
C1 Os1 C15 158.7(4)
N3 Os1 C15 109.8(3)
C17 Os1 C15 66.96(15)
C12 Os1 C15 79.13(14)
C16 Os1 C15 36.98(9)
C13 Os1 C15 66.61(14)
C1 Os1 C14 151.2(3)
N3 Os1 C14 89.5(3)
C17 Os1 C14 79.13(14)
C12 Os1 C14 66.94(15)
C16 Os1 C14 66.63(13)
C13 Os1 C14 36.96(10)
C15 Os1 C14 36.80(9)
C1 Os1 Cl1 87.5(3)
N3 Os1 Cl1 80.0(3)
C17 Os1 Cl1 115.2(2)
C12 Os1 Cl1 152.4(2)
C16 Os1 Cl1 90.78(19)
C13 Os1 Cl1 157.92(19)
C15 Os1 Cl1 93.55(17)
C14 Os1 Cl1 120.96(18)
C1 N1 C2 111.6(9)
C1 N1 C4 126.3(9)
C2 N1 C4 121.8(11)
C1 N2 C3 110.1(10)
C1 N2 C5 127.2(10)
C3 N2 C5 122.7(9)
C11 N3 Os1 121.0(7)
N1 C1 N2 103.7(9)
N1 C1 Os1 128.3(7)
N2 C1 Os1 127.6(9)
C3 C2 N1 106.8(11)
C2 C3 N2 107.8(10)
C10 C5 C6 119.0(12)
C10 C5 N2 122.2(10)
C6 C5 N2 118.7(11)
C7 C6 C5 121.9(14)
C6 C7 C8 120.1(14)
C7 C8 C9 119.0(13)
C10 C9 C8 119.9(14)
C5 C10 C9 120.1(12)
C5 C10 C11 121.1(11)
C9 C10 C11 118.8(12)
N3 C11 C10 110.0(9)
C13 C12 C17 120.0
C13 C12 C18 120.0(7)
C17 C12 C18 120.0(7)
C13 C12 Os1 72.1(2)
C17 C12 Os1 71.2(2)
C18 C12 Os1 129.0(6)
C12 C13 C14 120.0
C12 C13 Os1 70.6(2)
C14 C13 Os1 72.3(2)
C15 C14 C13 120.0
C15 C14 Os1 71.6(2)
C13 C14 Os1 70.8(2)
C16 C15 C14 120.0
C16 C15 C19 119.3(6)
C14 C15 C19 120.7(6)
C16 C15 Os1 70.7(2)
C14 C15 Os1 71.6(2)
C19 C15 Os1 129.4(5)
C15 C16 C17 120.0
C15 C16 Os1 72.3(2)
C17 C16 Os1 70.6(2)
C16 C17 C12 120.0
C16 C17 Os1 72.1(2)
C12 C17 Os1 71.3(2)
C21 C19 C20 108.4(9)
C21 C19 C15 115.0(8)
C20 C19 C15 111.2(8)
F33 P3 F7 103.1(12)
F33 P3 F9 92.1(8)
F7 P3 F9 90.0(7)
F33 P3 F36 83.3(9)
F7 P3 F36 173.4(11)
F9 P3 F36 88.2(7)
F33 P3 F5 88.9(7)
F7 P3 F5 91.7(6)
F9 P3 F5 177.7(8)
F36 P3 F5 89.9(6)
F33 P3 F40 169.2(12)
F7 P3 F40 87.3(10)
F9 P3 F40 90.9(9)
F36 P3 F40 86.4(10)
F5 P3 F40 87.7(7)

loop_
_geom_bond_atom_site_label_1
_geom_bond_atom_site_label_2
_geom_bond_distance
Os1 C1 2.075(11)
Os1 N3 2.137(9)
Os1 C17 2.162(7)
Os1 C12 2.163(7)
Os1 C16 2.182(6)
Os1 C13 2.183(6)
Os1 C15 2.201(6)
Os1 C14 2.202(6)
Os1 Cl1 2.422(3)
N1 C1 1.337(15)
N1 C2 1.405(14)
N1 C4 1.484(13)
N2 C1 1.378(11)
N2 C3 1.398(14)
N2 C5 1.424(14)
N3 C11 1.488(12)
C2 C3 1.302(16)
C5 C10 1.372(16)
C5 C6 1.387(14)
C6 C7 1.363(17)
C7 C8 1.37(2)
C8 C9 1.420(19)
C9 C10 1.388(16)
C10 C11 1.514(14)
C12 C13 1.3900
C12 C17 1.3900
C12 C18 1.561(11)
C13 C14 1.3900
C14 C15 1.3900
C15 C16 1.3900
C15 C19 1.574(11)
C16 C17 1.3900
C19 C21 1.516(15)
C19 C20 1.526(13)
P3 F33 1.483(12)
P3 F7 1.487(10)
P3 F9 1.535(10)
P3 F36 1.545(10)
P3 F5 1.569(9)
P3 F40 1.592(15)
